data_2311820
loop_
_publ_author_name
'Ton, Quoc Cuong'
'Bolte, Michael'
'Egert, Ernst'

_publ_section_title
;
 Structural similarities among eight benzoylhydrazones.
;
_journal_coeditor_code EG3169
_journal_issue 'Pt 9'
_journal_name_full 'Acta crystallographica. Section C, Structural chemistry'
_journal_page_first 912
_journal_page_last 919
_journal_paper_doi 10.1107/S2053229614018658
_journal_volume 70
_journal_year 2014
_chemical_formula_iupac 'C22 H20 N2 O'
_chemical_formula_moiety 'C22 H20 N2 O'
_chemical_formula_sum 'C22 H20 N2 O'
_chemical_formula_weight 328.40
_chemical_name_systematic
;
1-Benzoyl-2-(1,1-diphenylpropan-2-ylidene)hydrazone
;
_space_group_IT_number 14
_space_group_name_Hall '-P 2yn'
_space_group_name_H-M_alt 'P 1 21/n 1'
_symmetry_cell_setting monoclinic
_symmetry_space_group_name_H-M 'P 1 21/n 1'
_atom_sites_solution_hydrogens geom
_atom_sites_solution_primary direct
_atom_sites_solution_secondary difmap
_audit_creation_method SHELXL97
_cell_angle_alpha 90.00
_cell_angle_beta 92.967(6)
_cell_angle_gamma 90.00
_cell_formula_units_Z 4
_cell_length_a 11.1869(8)
_cell_length_b 7.9143(6)
_cell_length_c 20.233(2)
_cell_measurement_temperature 173(2)
_cell_volume 1789.0(3)
_computing_cell_refinement 'X-AREA (Stoe & Cie, 2001)'
_computing_data_collection 'X-AREA (Stoe & Cie, 2001)'
_computing_data_reduction 'X-AREA (Stoe & Cie, 2001)'
_computing_molecular_graphics
;
Mercury (Macrae <i>et al.</i>, 2008) and XP in SHELXTL-Plus (Sheldrick,
2008)
;
_computing_publication_material 'publCIF (Westrip, 2010)'
_computing_structure_refinement 'SHELXL97 (Sheldrick, 2008)'
_computing_structure_solution 'SHELXS97 (Sheldrick, 2008)'
_diffrn_ambient_temperature 173(2)
_diffrn_measured_fraction_theta_full 0.993
_diffrn_measured_fraction_theta_max 0.993
_diffrn_measurement_device_type 'Stoe IPDS II two-circle'
_diffrn_measurement_method \f
_diffrn_radiation_monochromator graphite
_diffrn_radiation_source 'fine-focus sealed tube'
_diffrn_radiation_type MoK\a
_diffrn_radiation_wavelength 0.71073
_diffrn_reflns_av_R_equivalents 0.0513
_diffrn_reflns_av_sigmaI/netI 0.0293
_diffrn_reflns_limit_h_max 14
_diffrn_reflns_limit_h_min -14
_diffrn_reflns_limit_k_max 10
_diffrn_reflns_limit_k_min -9
_diffrn_reflns_limit_l_max 25
_diffrn_reflns_limit_l_min -25
_diffrn_reflns_number 24782
_diffrn_reflns_theta_full 26.75
_diffrn_reflns_theta_max 26.75
_diffrn_reflns_theta_min 2.02
_exptl_absorpt_coefficient_mu 0.075
_exptl_absorpt_correction_type none
_exptl_crystal_colour colourless
_exptl_crystal_density_diffrn 1.219
_exptl_crystal_density_method 'not measured'
_exptl_crystal_description block
_exptl_crystal_F_000 696
_exptl_crystal_size_max 0.59
_exptl_crystal_size_mid 0.56
_exptl_crystal_size_min 0.55
_refine_diff_density_max 0.160
_refine_diff_density_min -0.132
_refine_ls_extinction_coef 0.0221(18)
_refine_ls_extinction_expression Fc^*^=kFc[1+0.001xFc^2^\l^3^/sin(2\q)]^-1/4^
_refine_ls_extinction_method 'SHELXL97 (Sheldrick, 2008)'
_refine_ls_goodness_of_fit_ref 1.100
_refine_ls_hydrogen_treatment mixed
_refine_ls_matrix_type full
_refine_ls_number_parameters 232
_refine_ls_number_reflns 3783
_refine_ls_number_restraints 0
_refine_ls_restrained_S_all 1.100
_refine_ls_R_factor_all 0.0394
_refine_ls_R_factor_gt 0.0304
_refine_ls_shift/su_max 0.000
_refine_ls_shift/su_mean 0.000
_refine_ls_structure_factor_coef Fsqd
_refine_ls_weighting_details 'calc w = 1/[\s^2^(Fo^2^)+(0.0450P)^2^+0.0000P] where P=(Fo^2^+2Fc^2^)/3'
_refine_ls_weighting_scheme calc
_refine_ls_wR_factor_gt 0.0813
_refine_ls_wR_factor_ref 0.0830
_reflns_number_gt 2918
_reflns_number_total 3783
_reflns_threshold_expression I>2\s(I)
_cod_data_source_file eg3169sup1.cif
_cod_data_source_block VIII
_cod_original_sg_symbol_H-M 'P 21/n'
_cod_database_code 2311820

loop_
_symmetry_equiv_pos_as_xyz
'x, y, z'
'-x+1/2, y+1/2, -z+1/2'
'-x, -y, -z'
'x-1/2, -y-1/2, z-1/2'

loop_
_atom_site_type_symbol
_atom_site_label
_atom_site_fract_x
_atom_site_fract_y
_atom_site_fract_z
_atom_site_U_iso_or_equiv
_atom_site_adp_type
_atom_site_calc_flag
_atom_site_refinement_flags
_atom_site_occupancy
_atom_site_symmetry_multiplicity
O O1 0.54851(7) 0.93717(9) 0.07609(3) 0.0504(2) Uani d . 1 1
N N1 0.59060(8) 0.79043(10) -0.01401(4) 0.0407(2) Uani d . 1 1
H H1 0.5443(11) 0.8645(16) -0.0366(6) 0.051(3) Uiso d . 1 1
N N2 0.66765(7) 0.68251(9) -0.04488(4) 0.03911(19) Uani d . 1 1
C C1 0.60350(9) 0.81931(12) 0.05174(5) 0.0397(2) Uani d . 1 1
C C2 0.65429(8) 0.66912(11) -0.10781(4) 0.0379(2) Uani d . 1 1
C C3 0.74267(9) 0.55742(12) -0.14169(4) 0.0393(2) Uani d . 1 1
H H3 0.6956 0.4953 -0.1774 0.047 Uiso calc R 1 1
C C4 0.56275(10) 0.75872(14) -0.15138(5) 0.0499(3) Uani d . 1 1
H H4A 0.4825 0.7232 -0.1400 0.075 Uiso calc R 1 1
H H4B 0.5748 0.7307 -0.1978 0.075 Uiso calc R 1 1
H H4C 0.5710 0.8810 -0.1450 0.075 Uiso calc R 1 1
C C11 0.68224(9) 0.71025(12) 0.09540(5) 0.0413(2) Uani d . 1 1
C C12 0.69355(11) 0.53672(14) 0.08684(5) 0.0522(3) Uani d . 1 1
H H12 0.6544 0.4823 0.0499 0.063 Uiso calc R 1 1
C C13 0.76257(12) 0.44399(17) 0.13273(6) 0.0643(3) Uani d . 1 1
H H13 0.7698 0.3252 0.1273 0.077 Uiso calc R 1 1
C C14 0.82061(11) 0.52181(19) 0.18582(6) 0.0675(4) Uani d . 1 1
H H14 0.8681 0.4570 0.2167 0.081 Uiso calc R 1 1
C C15 0.81011(11) 0.69401(19) 0.19444(6) 0.0648(3) Uani d . 1 1
H H15 0.8509 0.7480 0.2310 0.078 Uiso calc R 1 1
C C16 0.74000(10) 0.78783(15) 0.14964(5) 0.0515(3) Uani d . 1 1
H H16 0.7314 0.9060 0.1561 0.062 Uiso calc R 1 1
C C21 0.79889(9) 0.42325(12) -0.09582(5) 0.0413(2) Uani d . 1 1
C C22 0.91982(10) 0.41360(14) -0.07920(5) 0.0500(3) Uani d . 1 1
H H22 0.9729 0.4932 -0.0971 0.060 Uiso calc R 1 1
C C23 0.96469(11) 0.28859(15) -0.03658(6) 0.0605(3) Uani d . 1 1
H H23 1.0482 0.2831 -0.0257 0.073 Uiso calc R 1 1
C C24 0.88924(12) 0.17280(14) -0.01003(6) 0.0606(3) Uani d . 1 1
H H24 0.9201 0.0886 0.0197 0.073 Uiso calc R 1 1
C C25 0.76854(12) 0.17993(13) -0.02683(6) 0.0594(3) Uani d . 1 1
H H25 0.7158 0.0999 -0.0089 0.071 Uiso calc R 1 1
C C26 0.72412(11) 0.30297(13) -0.06959(6) 0.0511(3) Uani d . 1 1
H H26 0.6408 0.3057 -0.0814 0.061 Uiso calc R 1 1
C C31 0.83143(9) 0.66808(12) -0.17633(5) 0.0396(2) Uani d . 1 1
C C32 0.88371(10) 0.80801(13) -0.14544(5) 0.0485(3) Uani d . 1 1
H H32 0.8626 0.8376 -0.1021 0.058 Uiso calc R 1 1
C C33 0.96645(10) 0.90526(14) -0.17718(6) 0.0550(3) Uani d . 1 1
H H33 1.0011 1.0016 -0.1557 0.066 Uiso calc R 1 1
C C34 0.99843(10) 0.86216(15) -0.23999(6) 0.0534(3) Uani d . 1 1
H H34 1.0563 0.9273 -0.2614 0.064 Uiso calc R 1 1
C C35 0.94627(10) 0.72460(14) -0.27141(5) 0.0515(3) Uani d . 1 1
H H35 0.9678 0.6951 -0.3147 0.062 Uiso calc R 1 1
C C36 0.86241(9) 0.62911(13) -0.24003(5) 0.0450(2) Uani d . 1 1
H H36 0.8256 0.5357 -0.2624 0.054 Uiso calc R 1 1

loop_
_atom_site_aniso_label
_atom_site_aniso_U_11
_atom_site_aniso_U_22
_atom_site_aniso_U_33
_atom_site_aniso_U_12
_atom_site_aniso_U_13
_atom_site_aniso_U_23
O1 0.0591(5) 0.0525(4) 0.0404(4) 0.0204(3) 0.0095(3) 0.0044(3)
N1 0.0419(4) 0.0424(4) 0.0382(4) 0.0098(4) 0.0061(3) 0.0044(3)
N2 0.0383(4) 0.0394(4) 0.0401(4) 0.0038(3) 0.0062(3) 0.0003(3)
C1 0.0390(5) 0.0418(5) 0.0391(5) 0.0035(4) 0.0090(4) 0.0056(4)
C2 0.0379(5) 0.0362(5) 0.0398(5) -0.0032(4) 0.0034(4) 0.0011(4)
C3 0.0401(5) 0.0385(5) 0.0394(5) -0.0026(4) 0.0028(4) -0.0053(4)
C4 0.0523(6) 0.0550(6) 0.0423(5) 0.0086(5) 0.0004(4) 0.0019(4)
C11 0.0385(5) 0.0468(5) 0.0394(5) 0.0067(4) 0.0091(4) 0.0079(4)
C12 0.0621(7) 0.0481(6) 0.0470(5) 0.0101(5) 0.0103(5) 0.0081(4)
C13 0.0726(8) 0.0588(7) 0.0629(7) 0.0250(6) 0.0183(6) 0.0196(6)
C14 0.0512(7) 0.0897(10) 0.0620(7) 0.0239(6) 0.0064(6) 0.0284(7)
C15 0.0498(7) 0.0878(9) 0.0559(7) 0.0036(6) -0.0057(5) 0.0111(6)
C16 0.0474(6) 0.0582(6) 0.0489(6) 0.0031(5) 0.0015(5) 0.0052(5)
C21 0.0463(5) 0.0361(5) 0.0419(5) 0.0015(4) 0.0061(4) -0.0064(4)
C22 0.0449(6) 0.0482(6) 0.0576(6) 0.0041(5) 0.0083(5) 0.0015(5)
C23 0.0534(7) 0.0581(7) 0.0699(7) 0.0152(5) 0.0028(6) 0.0045(6)
C24 0.0774(8) 0.0423(6) 0.0621(7) 0.0152(6) 0.0048(6) 0.0040(5)
C25 0.0740(8) 0.0380(5) 0.0668(7) -0.0041(5) 0.0090(6) 0.0044(5)
C26 0.0524(6) 0.0417(5) 0.0592(6) -0.0058(4) 0.0016(5) -0.0006(4)
C31 0.0389(5) 0.0412(5) 0.0387(5) 0.0037(4) 0.0029(4) 0.0006(4)
C32 0.0516(6) 0.0503(6) 0.0442(5) -0.0069(5) 0.0078(4) -0.0040(4)
C33 0.0526(6) 0.0502(6) 0.0624(7) -0.0078(5) 0.0053(5) 0.0031(5)
C34 0.0450(6) 0.0566(6) 0.0597(6) 0.0069(5) 0.0124(5) 0.0199(5)
C35 0.0517(6) 0.0619(6) 0.0417(5) 0.0153(5) 0.0104(5) 0.0103(5)
C36 0.0471(5) 0.0484(5) 0.0395(5) 0.0083(4) 0.0033(4) -0.0002(4)

loop_
_atom_type_symbol
_atom_type_description
_atom_type_scat_dispersion_real
_atom_type_scat_dispersion_imag
_atom_type_scat_source
C C 0.0033 0.0016 'International Tables Vol C Tables 4.2.6.8 and 6.1.1.4'
H H 0.0000 0.0000 'International Tables Vol C Tables 4.2.6.8 and 6.1.1.4'
N N 0.0061 0.0033 'International Tables Vol C Tables 4.2.6.8 and 6.1.1.4'
O O 0.0106 0.0060 'International Tables Vol C Tables 4.2.6.8 and 6.1.1.4'

loop_
_geom_angle_atom_site_label_1
_geom_angle_atom_site_label_2
_geom_angle_atom_site_label_3
_geom_angle
C1 N1 N2 120.76(8)
C1 N1 H1 115.1(7)
N2 N1 H1 122.1(7)
C2 N2 N1 117.18(8)
O1 C1 N1 119.43(9)
O1 C1 C11 119.51(8)
N1 C1 C11 121.05(8)
N2 C2 C4 126.09(9)
N2 C2 C3 116.94(8)
C4 C2 C3 116.92(8)
C2 C3 C31 109.21(7)
C2 C3 C21 112.89(7)
C31 C3 C21 115.01(8)
C2 C3 H3 106.4
C31 C3 H3 106.4
C21 C3 H3 106.4
C2 C4 H4A 109.5
C2 C4 H4B 109.5
H4A C4 H4B 109.5
C2 C4 H4C 109.5
H4A C4 H4C 109.5
H4B C4 H4C 109.5
C16 C11 C12 119.60(10)
C16 C11 C1 116.70(9)
C12 C11 C1 123.56(10)
C13 C12 C11 119.36(11)
C13 C12 H12 120.3
C11 C12 H12 120.3
C14 C13 C12 120.74(12)
C14 C13 H13 119.6
C12 C13 H13 119.6
C13 C14 C15 120.16(11)
C13 C14 H14 119.9
C15 C14 H14 119.9
C14 C15 C16 119.76(13)
C14 C15 H15 120.1
C16 C15 H15 120.1
C15 C16 C11 120.37(11)
C15 C16 H16 119.8
C11 C16 H16 119.8
C22 C21 C26 118.09(10)
C22 C21 C3 123.75(9)
C26 C21 C3 118.16(9)
C21 C22 C23 120.61(10)
C21 C22 H22 119.7
C23 C22 H22 119.7
C24 C23 C22 120.54(12)
C24 C23 H23 119.7
C22 C23 H23 119.7
C23 C24 C25 119.39(11)
C23 C24 H24 120.3
C25 C24 H24 120.3
C24 C25 C26 120.08(11)
C24 C25 H25 120.0
C26 C25 H25 120.0
C25 C26 C21 121.26(11)
C25 C26 H26 119.4
C21 C26 H26 119.4
C32 C31 C36 118.49(9)
C32 C31 C3 121.48(8)
C36 C31 C3 120.04(9)
C31 C32 C33 120.71(10)
C31 C32 H32 119.6
C33 C32 H32 119.6
C34 C33 C32 120.01(11)
C34 C33 H33 120.0
C32 C33 H33 120.0
C35 C34 C33 119.81(10)
C35 C34 H34 120.1
C33 C34 H34 120.1
C34 C35 C36 120.10(10)
C34 C35 H35 119.9
C36 C35 H35 119.9
C35 C36 C31 120.85(10)
C35 C36 H36 119.6
C31 C36 H36 119.6

loop_
_geom_bond_atom_site_label_1
_geom_bond_atom_site_label_2
_geom_bond_distance
O1 C1 1.2340(11)
N1 C1 1.3502(12)
N1 N2 1.3850(11)
N1 H1 0.893(13)
N2 C2 1.2788(12)
C1 C11 1.4903(13)
C2 C4 1.4951(14)
C2 C3 1.5162(13)
C3 C31 1.5220(13)
C3 C21 1.5245(13)
C3 H3 1.0000
C4 H4A 0.9800
C4 H4B 0.9800
C4 H4C 0.9800
C11 C16 1.3876(15)
C11 C12 1.3908(15)
C12 C13 1.3866(16)
C12 H12 0.9500
C13 C14 1.372(2)
C13 H13 0.9500
C14 C15 1.380(2)
C14 H14 0.9500
C15 C16 1.3836(16)
C15 H15 0.9500
C16 H16 0.9500
C21 C22 1.3791(15)
C21 C26 1.3904(14)
C22 C23 1.3892(16)
C22 H22 0.9500
C23 C24 1.3739(18)
C23 H23 0.9500
C24 C25 1.3763(19)
C24 H24 0.9500
C25 C26 1.3782(16)
C25 H25 0.9500
C26 H26 0.9500
C31 C32 1.3861(14)
C31 C36 1.3866(13)
C32 C33 1.3867(15)
C32 H32 0.9500
C33 C34 1.3808(16)
C33 H33 0.9500
C34 C35 1.3753(17)
C34 H34 0.9500
C35 C36 1.3842(15)
C35 H35 0.9500
C36 H36 0.9500

loop_
_geom_hbond_atom_site_label_D
_geom_hbond_atom_site_label_H
_geom_hbond_atom_site_label_A
_geom_hbond_site_symmetry_A
_geom_hbond_distance_DH
_geom_hbond_distance_HA
_geom_hbond_distance_DA
_geom_hbond_angle_DHA
N1 H1 O1 3_675 0.893(13) 2.023(13) 2.9061(11) 169.8(11)
C4 H4C O1 3_675 0.98 2.45 3.1399(13) 127.3
C12 H12 N2 . 0.95 2.50 2.9048(13) 105.8
C35 H35 O1 4_675 0.95 2.65 3.5822(13) 169.0

loop_
_geom_torsion_atom_site_label_1
_geom_torsion_atom_site_label_2
_geom_torsion_atom_site_label_3
_geom_torsion_atom_site_label_4
_geom_torsion
C1 N1 N2 C2 -175.98(9)
N2 N1 C1 O1 167.14(8)
N2 N1 C1 C11 -13.38(14)
N1 N2 C2 C4 -0.24(14)
N1 N2 C2 C3 177.12(8)
N2 C2 C3 C31 -104.90(9)
C4 C2 C3 C31 72.72(11)
N2 C2 C3 C21 24.38(11)
C4 C2 C3 C21 -158.01(8)
O1 C1 C11 C16 -33.23(13)
N1 C1 C11 C16 147.30(9)
O1 C1 C11 C12 142.37(10)
N1 C1 C11 C12 -37.11(14)
C16 C11 C12 C13 -0.04(16)
C1 C11 C12 C13 -175.51(9)
C11 C12 C13 C14 -0.74(17)
C12 C13 C14 C15 0.49(19)
C13 C14 C15 C16 0.55(19)
C14 C15 C16 C11 -1.33(18)
C12 C11 C16 C15 1.08(16)
C1 C11 C16 C15 176.85(10)
C2 C3 C21 C22 -118.06(10)
C31 C3 C21 C22 8.17(13)
C2 C3 C21 C26 62.41(11)
C31 C3 C21 C26 -171.36(9)
C26 C21 C22 C23 -1.05(15)
C3 C21 C22 C23 179.43(9)
C21 C22 C23 C24 -0.26(17)
C22 C23 C24 C25 1.00(18)
C23 C24 C25 C26 -0.39(18)
C24 C25 C26 C21 -0.95(17)
C22 C21 C26 C25 1.66(15)
C3 C21 C26 C25 -178.79(9)
C2 C3 C31 C32 44.79(12)
C21 C3 C31 C32 -83.32(11)
C2 C3 C31 C36 -135.73(9)
C21 C3 C31 C36 96.16(11)
C36 C31 C32 C33 -0.94(16)
C3 C31 C32 C33 178.54(10)
C31 C32 C33 C34 -0.63(17)
C32 C33 C34 C35 1.28(17)
C33 C34 C35 C36 -0.34(16)
C34 C35 C36 C31 -1.27(15)
C32 C31 C36 C35 1.89(15)
C3 C31 C36 C35 -177.60(9)
